data_7112086
loop_
_publ_author_name
'Meng Li'
'Yingli Niu'
'Xiaozhang Zhu'
'Qian Peng'
'Hai-Yan Lu'
'Andong Xia'
'Chuan-Feng Chen'

_publ_section_title
;
 Tetrahydro[5]helicene-based imide dyes with intense fluorescence in both
 solution and solid state
;
_journal_name_full Chem.Commun.
_journal_page_first 2993
_journal_paper_doi 10.1039/c3cc49680e
_journal_volume 50
_journal_year 2014
_chemical_formula_moiety 'C29 H27 N O4'
_chemical_formula_sum 'C29 H27 N O4'
_chemical_formula_weight 453.52
_chemical_name_systematic
; 
 ? 
;
_space_group_IT_number 14
_symmetry_cell_setting monoclinic
_symmetry_space_group_name_Hall '-P 2yn'
_symmetry_space_group_name_H-M 'P 1 21/n 1'
_atom_sites_solution_hydrogens geom
_atom_sites_solution_primary direct
_atom_sites_solution_secondary difmap
_audit_creation_method SHELXL-97
_cell_angle_alpha 90.00
_cell_angle_beta 93.69(3)
_cell_angle_gamma 90.00
_cell_formula_units_Z 4
_cell_length_a 15.388(6)
_cell_length_b 6.680(3)
_cell_length_c 22.363(9)
_cell_measurement_reflns_used 7254
_cell_measurement_temperature 173(2)
_cell_measurement_theta_max 27.48
_cell_measurement_theta_min 1.56
_cell_volume 2294.0(16)
_computing_cell_refinement 'CrystalClear (Rigaku Inc., 2007)'
_computing_data_collection 'CrystalClear (Rigaku Inc., 2007)'
_computing_data_reduction 'CrystalClear (Rigaku Inc., 2007)'
_computing_molecular_graphics 'Olex2 ver 1.1'
_computing_publication_material 'SHELX97 (Sheldrick, 2008)'
_computing_structure_refinement 'Olex2 ver 1.1'
_computing_structure_solution 'SHELXS-97 (Sheldrick, 2008)'
_diffrn_ambient_temperature 173(2)
_diffrn_measured_fraction_theta_full 0.990
_diffrn_measured_fraction_theta_max 0.990
_diffrn_measurement_device_type 'Saturn724+ CCD'
_diffrn_measurement_method '\w scans at fixed \c = 45\%'
_diffrn_radiation_monochromator graphite
_diffrn_radiation_source 'sealed tube'
_diffrn_radiation_type MoK\a
_diffrn_radiation_wavelength 0.71073
_diffrn_reflns_av_R_equivalents 0.0436
_diffrn_reflns_av_sigmaI/netI 0.0425
_diffrn_reflns_limit_h_max 19
_diffrn_reflns_limit_h_min -19
_diffrn_reflns_limit_k_max 8
_diffrn_reflns_limit_k_min -8
_diffrn_reflns_limit_l_max 28
_diffrn_reflns_limit_l_min -28
_diffrn_reflns_number 16753
_diffrn_reflns_theta_full 27.50
_diffrn_reflns_theta_max 27.50
_diffrn_reflns_theta_min 3.12
_exptl_absorpt_coefficient_mu 0.087
_exptl_absorpt_correction_T_max 1.0000
_exptl_absorpt_correction_T_min 0.5317
_exptl_absorpt_correction_type multi-scan
_exptl_absorpt_process_details 'CrystalClear (Rigaku Inc., 2007)'
_exptl_crystal_colour yellow
_exptl_crystal_density_diffrn 1.313
_exptl_crystal_density_method 'not measured'
_exptl_crystal_description block
_exptl_crystal_F_000 960
_exptl_crystal_size_max 0.71
_exptl_crystal_size_mid 0.65
_exptl_crystal_size_min 0.36
_refine_diff_density_max 0.576
_refine_diff_density_min -0.266
_refine_diff_density_rms 0.046
_refine_ls_extinction_method none
_refine_ls_goodness_of_fit_ref 1.169
_refine_ls_hydrogen_treatment constr
_refine_ls_matrix_type full
_refine_ls_number_parameters 310
_refine_ls_number_reflns 5220
_refine_ls_number_restraints 0
_refine_ls_restrained_S_all 1.169
_refine_ls_R_factor_all 0.0753
_refine_ls_R_factor_gt 0.0702
_refine_ls_shift/su_max 0.001
_refine_ls_shift/su_mean 0.000
_refine_ls_structure_factor_coef Fsqd
_refine_ls_weighting_details 'calc w=1/[\s^2^(Fo^2^)+(0.0655P)^2^+1.1270P] where P=(Fo^2^+2Fc^2^)/3'
_refine_ls_weighting_scheme calc
_refine_ls_wR_factor_gt 0.1671
_refine_ls_wR_factor_ref 0.1710
_reflns_number_gt 4867
_reflns_number_total 5220
_reflns_threshold_expression >2sigma(I)
_cod_data_source_file c3cc49680e.txt
_cod_data_source_block sa2754
_cod_original_cell_volume 2293.9(16)
_cod_original_sg_symbol_H-M P2(1)/n
_cod_database_code 7112086

loop_
_symmetry_equiv_pos_as_xyz
'x, y, z'
'-x+1/2, y+1/2, -z+1/2'
'-x, -y, -z'
'x-1/2, -y-1/2, z-1/2'

loop_
_atom_site_label
_atom_site_type_symbol
_atom_site_fract_x
_atom_site_fract_y
_atom_site_fract_z
_atom_site_U_iso_or_equiv
_atom_site_adp_type
_atom_site_occupancy
_atom_site_symmetry_multiplicity
_atom_site_calc_flag
_atom_site_refinement_flags
_atom_site_disorder_assembly
_atom_site_disorder_group
O1 O 0.53449(9) 0.8774(2) 0.68543(6) 0.0437(4) Uani 1 1 d . . .
O2 O 0.55929(10) 0.6787(2) 0.46703(7) 0.0434(4) Uani 1 1 d . . .
O3 O 1.10788(11) 0.8159(3) 0.68631(7) 0.0535(4) Uani 1 1 d . . .
O4 O 1.07111(11) 1.3059(3) 0.54512(8) 0.0571(5) Uani 1 1 d . . .
N1 N 1.10938(11) 1.0767(3) 0.61900(8) 0.0413(4) Uani 1 1 d . A .
C1 C 1.3038(2) 1.3824(7) 0.67458(15) 0.0925(12) Uani 1 1 d . A 1
H1A H 1.3079 1.5041 0.6991 0.139 Uiso 1 1 calc R A 1
H1B H 1.3216 1.4125 0.6343 0.139 Uiso 1 1 calc R A 1
H1C H 1.3421 1.2792 0.6929 0.139 Uiso 1 1 calc R A 1
C2 C 1.2130(2) 1.3095(6) 0.67073(14) 0.0773(10) Uani 1 1 d . A 1
H2A H 1.1737 1.4197 0.6568 0.093 Uiso 1 1 calc R A 1
H2B H 1.1968 1.2687 0.7111 0.093 Uiso 1 1 calc R A 1
C3 C 1.20053(15) 1.1324(4) 0.62793(11) 0.0497(6) Uani 1 1 d . . .
H3A H 1.2231 1.1679 0.5888 0.060 Uiso 1 1 calc R A 1
H3B H 1.2344 1.0166 0.6444 0.060 Uiso 1 1 calc R A 1
C4 C 1.07052(14) 0.9215(3) 0.64900(9) 0.0396(5) Uani 1 1 d . . .
C5 C 0.97760(13) 0.9204(3) 0.62576(8) 0.0346(4) Uani 1 1 d . A .
C6 C 0.96564(13) 1.0710(3) 0.58275(8) 0.0355(4) Uani 1 1 d . . .
C7 C 1.05105(15) 1.1714(3) 0.57748(10) 0.0418(5) Uani 1 1 d . A .
C8 C 0.88600(13) 1.1051(3) 0.55222(8) 0.0336(4) Uani 1 1 d . A .
C9 C 0.81518(12) 0.9837(3) 0.56714(8) 0.0313(4) Uani 1 1 d . . .
C10 C 0.73407(12) 0.9989(3) 0.52689(8) 0.0316(4) Uani 1 1 d . A .
C11 C 0.67898(13) 0.8366(3) 0.51515(8) 0.0327(4) Uani 1 1 d . . .
H11 H 0.6909 0.7136 0.5353 0.039 Uiso 1 1 calc R A .
C12 C 0.60685(13) 0.8501(3) 0.47463(8) 0.0356(4) Uani 1 1 d . A .
C13 C 0.58823(14) 1.0297(3) 0.44501(9) 0.0399(5) Uani 1 1 d . . .
H13 H 0.5383 1.0420 0.4180 0.048 Uiso 1 1 calc R A .
C14 C 0.64387(14) 1.1898(3) 0.45568(9) 0.0403(5) Uani 1 1 d . A .
H14 H 0.6315 1.3121 0.4352 0.048 Uiso 1 1 calc R . .
C15 C 0.71736(13) 1.1790(3) 0.49515(8) 0.0349(4) Uani 1 1 d . . .
C16 C 0.78070(15) 1.3478(3) 0.50443(9) 0.0410(5) Uani 1 1 d . A .
H16A H 0.7711 1.4166 0.5427 0.049 Uiso 1 1 calc R . .
H16B H 0.7716 1.4462 0.4715 0.049 Uiso 1 1 calc R . .
C17 C 0.87298(14) 1.2682(3) 0.50588(9) 0.0399(5) Uani 1 1 d . . .
H17A H 0.8848 1.2145 0.4659 0.048 Uiso 1 1 calc R A .
H17B H 0.9145 1.3786 0.5154 0.048 Uiso 1 1 calc R . .
C18 C 0.48655(14) 0.6807(4) 0.42401(10) 0.0480(5) Uani 1 1 d . . .
H18A H 0.4449 0.7830 0.4351 0.072 Uiso 1 1 calc R . .
H18B H 0.4583 0.5491 0.4231 0.072 Uiso 1 1 calc R . .
H18C H 0.5066 0.7112 0.3843 0.072 Uiso 1 1 calc R . .
C19 C 0.90932(13) 0.8043(3) 0.64240(8) 0.0328(4) Uani 1 1 d . . .
C20 C 0.92165(14) 0.6312(3) 0.68590(9) 0.0378(4) Uani 1 1 d . A .
H20A H 0.9155 0.6792 0.7273 0.045 Uiso 1 1 calc R . .
H20B H 0.9808 0.5746 0.6837 0.045 Uiso 1 1 calc R . .
C21 C 0.85381(14) 0.4701(3) 0.67028(9) 0.0390(5) Uani 1 1 d . . .
H21A H 0.8626 0.4146 0.6301 0.047 Uiso 1 1 calc R A .
H21B H 0.8597 0.3596 0.6998 0.047 Uiso 1 1 calc R . .
C22 C 0.76496(14) 0.5618(3) 0.67108(8) 0.0354(4) Uani 1 1 d . A .
C23 C 0.69787(15) 0.4743(3) 0.69982(9) 0.0410(5) Uani 1 1 d . . .
H23 H 0.7061 0.3446 0.7167 0.049 Uiso 1 1 calc R A .
C24 C 0.61851(14) 0.5710(3) 0.70473(8) 0.0408(5) Uani 1 1 d . A .
H24 H 0.5726 0.5073 0.7238 0.049 Uiso 1 1 calc R . .
C25 C 0.60781(13) 0.7626(3) 0.68115(8) 0.0361(4) Uani 1 1 d . . .
C26 C 0.67399(13) 0.8520(3) 0.65149(8) 0.0339(4) Uani 1 1 d . A .
H26 H 0.6661 0.9831 0.6356 0.041 Uiso 1 1 calc R . .
C27 C 0.75175(13) 0.7516(3) 0.64476(7) 0.0318(4) Uani 1 1 d . . .
C28 C 0.82524(12) 0.8470(3) 0.61569(8) 0.0311(4) Uani 1 1 d . A .
C29 C 0.46289(16) 0.7913(4) 0.71309(11) 0.0555(6) Uani 1 1 d . . .
H29A H 0.4805 0.7570 0.7547 0.083 Uiso 1 1 calc R A .
H29B H 0.4440 0.6699 0.6913 0.083 Uiso 1 1 calc R . .
H29C H 0.4148 0.8875 0.7123 0.083 Uiso 1 1 calc R . .

loop_
_atom_site_aniso_label
_atom_site_aniso_U_11
_atom_site_aniso_U_22
_atom_site_aniso_U_33
_atom_site_aniso_U_23
_atom_site_aniso_U_13
_atom_site_aniso_U_12
O1 0.0392(8) 0.0549(9) 0.0375(7) 0.0035(7) 0.0068(6) -0.0014(7)
O2 0.0452(8) 0.0399(8) 0.0440(8) 0.0024(6) -0.0064(6) -0.0006(7)
O3 0.0476(9) 0.0572(10) 0.0539(9) 0.0091(8) -0.0098(7) 0.0017(8)
O4 0.0524(10) 0.0524(10) 0.0675(11) 0.0160(8) 0.0107(8) -0.0059(8)
N1 0.0397(9) 0.0397(10) 0.0449(9) -0.0033(8) 0.0056(7) 0.0003(8)
C1 0.085(2) 0.128(3) 0.0651(18) -0.007(2) 0.0032(16) -0.053(2)
C2 0.0690(18) 0.101(2) 0.0648(17) -0.0260(16) 0.0262(14) -0.0365(18)
C3 0.0410(11) 0.0593(15) 0.0490(12) -0.0059(11) 0.0050(9) -0.0070(11)
C4 0.0430(11) 0.0386(11) 0.0373(10) -0.0048(8) 0.0025(8) 0.0036(9)
C5 0.0410(10) 0.0310(10) 0.0320(9) -0.0015(7) 0.0023(7) 0.0075(8)
C6 0.0427(10) 0.0289(9) 0.0357(9) 0.0000(7) 0.0078(8) 0.0048(8)
C7 0.0449(11) 0.0363(11) 0.0452(11) -0.0020(9) 0.0100(9) 0.0014(9)
C8 0.0434(10) 0.0265(9) 0.0316(9) 0.0004(7) 0.0069(7) 0.0057(8)
C9 0.0414(10) 0.0252(9) 0.0278(8) 0.0006(7) 0.0053(7) 0.0079(8)
C10 0.0397(10) 0.0289(9) 0.0266(8) 0.0021(7) 0.0056(7) 0.0088(8)
C11 0.0413(10) 0.0289(9) 0.0281(8) 0.0024(7) 0.0040(7) 0.0073(8)
C12 0.0389(10) 0.0364(10) 0.0319(9) 0.0006(8) 0.0048(7) 0.0059(8)
C13 0.0427(11) 0.0418(11) 0.0346(9) 0.0046(8) -0.0019(8) 0.0109(9)
C14 0.0507(12) 0.0341(11) 0.0360(10) 0.0080(8) 0.0014(8) 0.0128(9)
C15 0.0443(11) 0.0289(9) 0.0320(9) 0.0027(7) 0.0055(8) 0.0092(8)
C16 0.0555(13) 0.0296(10) 0.0375(10) 0.0062(8) 0.0003(9) 0.0070(9)
C17 0.0492(12) 0.0321(10) 0.0387(10) 0.0063(8) 0.0066(9) 0.0035(9)
C18 0.0428(12) 0.0592(15) 0.0412(11) -0.0019(10) -0.0039(9) -0.0025(11)
C19 0.0417(10) 0.0280(9) 0.0287(8) -0.0003(7) 0.0025(7) 0.0060(8)
C20 0.0452(11) 0.0339(10) 0.0336(9) 0.0037(8) -0.0030(8) 0.0060(9)
C21 0.0535(12) 0.0292(10) 0.0332(9) 0.0030(8) -0.0052(8) 0.0046(9)
C22 0.0494(11) 0.0287(9) 0.0274(8) 0.0002(7) -0.0031(8) -0.0003(8)
C23 0.0568(13) 0.0314(10) 0.0341(9) 0.0045(8) -0.0027(9) -0.0058(9)
C24 0.0511(12) 0.0409(11) 0.0304(9) 0.0029(8) 0.0015(8) -0.0124(10)
C25 0.0402(10) 0.0418(11) 0.0262(8) -0.0020(8) 0.0014(7) -0.0024(9)
C26 0.0431(10) 0.0319(10) 0.0263(8) 0.0003(7) 0.0002(7) -0.0005(8)
C27 0.0429(10) 0.0290(9) 0.0231(8) -0.0003(7) 0.0003(7) 0.0007(8)
C28 0.0390(10) 0.0259(9) 0.0283(8) -0.0002(7) 0.0022(7) 0.0053(8)
C29 0.0432(12) 0.0704(17) 0.0537(13) 0.0024(12) 0.0103(10) -0.0106(12)

loop_
_atom_type_symbol
_atom_type_description
_atom_type_scat_dispersion_real
_atom_type_scat_dispersion_imag
_atom_type_scat_source
C C 0.0033 0.0016 'International Tables Vol C Tables 4.2.6.8 and 6.1.1.4'
H H 0.0000 0.0000 'International Tables Vol C Tables 4.2.6.8 and 6.1.1.4'
N N 0.0061 0.0033 'International Tables Vol C Tables 4.2.6.8 and 6.1.1.4'
O O 0.0106 0.0060 'International Tables Vol C Tables 4.2.6.8 and 6.1.1.4'

loop_
_geom_angle_atom_site_label_1
_geom_angle_atom_site_label_2
_geom_angle_atom_site_label_3
_geom_angle
C25 O1 C29 117.93(19)
C12 O2 C18 117.88(17)
C4 N1 C7 112.30(18)
C4 N1 C3 124.48(19)
C7 N1 C3 123.20(19)
C1 C2 C3 111.9(3)
C1 C2 H2A 109.2
C3 C2 H2A 109.2
C1 C2 H2B 109.2
C3 C2 H2B 109.2
H2A C2 H2B 107.9
N1 C3 C2 111.5(2)
N1 C3 H3A 109.3
C2 C3 H3A 109.3
N1 C3 H3B 109.3
C2 C3 H3B 109.3
H3A C3 H3B 108.0
O3 C4 N1 124.6(2)
O3 C4 C5 129.9(2)
N1 C4 C5 105.56(17)
C19 C5 C6 121.56(18)
C19 C5 C4 129.85(18)
C6 C5 C4 108.53(18)
C8 C6 C5 122.17(19)
C8 C6 C7 130.25(18)
C5 C6 C7 107.57(18)
O4 C7 N1 123.8(2)
O4 C7 C6 130.2(2)
N1 C7 C6 106.00(18)
C6 C8 C9 117.41(17)
C6 C8 C17 122.19(18)
C9 C8 C17 120.38(18)
C8 C9 C28 120.08(17)
C8 C9 C10 116.41(16)
C28 C9 C10 123.38(17)
C11 C10 C15 118.69(18)
C11 C10 C9 122.42(16)
C15 C10 C9 118.60(18)
C12 C11 C10 121.61(18)
C12 C11 H11 119.2
C10 C11 H11 119.2
O2 C12 C11 115.25(17)
O2 C12 C13 124.90(18)
C11 C12 C13 119.85(19)
C14 C13 C12 118.61(19)
C14 C13 H13 120.7
C12 C13 H13 120.7
C13 C14 C15 122.65(18)
C13 C14 H14 118.7
C15 C14 H14 118.7
C14 C15 C10 118.50(19)
C14 C15 C16 123.02(18)
C10 C15 C16 118.45(18)
C15 C16 C17 109.86(17)
C15 C16 H16A 109.7
C17 C16 H16A 109.7
C15 C16 H16B 109.7
C17 C16 H16B 109.7
H16A C16 H16B 108.2
C8 C17 C16 110.57(17)
C8 C17 H17A 109.5
C16 C17 H17A 109.5
C8 C17 H17B 109.5
C16 C17 H17B 109.5
H17A C17 H17B 108.1
O2 C18 H18A 109.5
O2 C18 H18B 109.5
H18A C18 H18B 109.5
O2 C18 H18C 109.5
H18A C18 H18C 109.5
H18B C18 H18C 109.5
C5 C19 C28 117.65(17)
C5 C19 C20 122.51(18)
C28 C19 C20 119.80(18)
C19 C20 C21 109.63(16)
C19 C20 H20A 109.7
C21 C20 H20A 109.7
C19 C20 H20B 109.7
C21 C20 H20B 109.7
H20A C20 H20B 108.2
C22 C21 C20 108.69(17)
C22 C21 H21A 110.0
C20 C21 H21A 110.0
C22 C21 H21B 110.0
C20 C21 H21B 110.0
H21A C21 H21B 108.3
C23 C22 C27 118.95(19)
C23 C22 C21 122.84(18)
C27 C22 C21 118.06(18)
C22 C23 C24 121.75(19)
C22 C23 H23 119.1
C24 C23 H23 119.1
C25 C24 C23 118.72(19)
C25 C24 H24 120.6
C23 C24 H24 120.6
O1 C25 C26 115.16(18)
O1 C25 C24 124.46(19)
C26 C25 C24 120.38(19)
C25 C26 C27 120.58(19)
C25 C26 H26 119.7
C27 C26 H26 119.7
C26 C27 C22 119.49(18)
C26 C27 C28 121.77(17)
C22 C27 C28 118.46(17)
C19 C28 C9 120.20(18)
C19 C28 C27 115.42(16)
C9 C28 C27 124.24(17)
O1 C29 H29A 109.5
O1 C29 H29B 109.5
H29A C29 H29B 109.5
O1 C29 H29C 109.5
H29A C29 H29C 109.5
H29B C29 H29C 109.5

loop_
_geom_bond_atom_site_label_1
_geom_bond_atom_site_label_2
_geom_bond_distance
O1 C25 1.373(3)
O1 C29 1.420(3)
O2 C12 1.364(3)
O2 C18 1.428(3)
O3 C4 1.209(3)
O4 C7 1.206(3)
N1 C4 1.391(3)
N1 C7 1.400(3)
N1 C3 1.452(3)
C1 C2 1.477(4)
C1 H1A 0.9800
C1 H1B 0.9800
C1 H1C 0.9800
C2 C3 1.526(4)
C2 H2A 0.9900
C2 H2B 0.9900
C3 H3A 0.9900
C3 H3B 0.9900
C4 C5 1.490(3)
C5 C19 1.376(3)
C5 C6 1.396(3)
C6 C8 1.383(3)
C6 C7 1.487(3)
C8 C9 1.415(3)
C8 C17 1.508(3)
C9 C28 1.419(2)
C9 C10 1.495(3)
C10 C11 1.390(3)
C10 C15 1.412(3)
C11 C12 1.390(3)
C11 H11 0.9500
C12 C13 1.391(3)
C13 C14 1.381(3)
C13 H13 0.9500
C14 C15 1.391(3)
C14 H14 0.9500
C15 C16 1.496(3)
C16 C17 1.515(3)
C16 H16A 0.9900
C16 H16B 0.9900
C17 H17A 0.9900
C17 H17B 0.9900
C18 H18A 0.9800
C18 H18B 0.9800
C18 H18C 0.9800
C19 C28 1.419(3)
C19 C20 1.515(3)
C20 C21 1.524(3)
C20 H20A 0.9900
C20 H20B 0.9900
C21 C22 1.499(3)
C21 H21A 0.9900
C21 H21B 0.9900
C22 C23 1.381(3)
C22 C27 1.407(3)
C23 C24 1.392(3)
C23 H23 0.9500
C24 C25 1.390(3)
C24 H24 0.9500
C25 C26 1.386(3)
C26 C27 1.388(3)
C26 H26 0.9500
C27 C28 1.484(3)
C29 H29A 0.9800
C29 H29B 0.9800
C29 H29C 0.9800

loop_
_geom_torsion_atom_site_label_1
_geom_torsion_atom_site_label_2
_geom_torsion_atom_site_label_3
_geom_torsion_atom_site_label_4
_geom_torsion
C4 N1 C3 C2 -98.1(3)
C7 N1 C3 C2 83.7(3)
C1 C2 C3 N1 -173.3(3)
C7 N1 C4 O3 178.9(2)
C3 N1 C4 O3 0.6(3)
C7 N1 C4 C5 -1.8(2)
C3 N1 C4 C5 179.88(18)
O3 C4 C5 C19 2.9(4)
N1 C4 C5 C19 -176.31(19)
O3 C4 C5 C6 -179.8(2)
N1 C4 C5 C6 0.9(2)
C19 C5 C6 C8 -3.5(3)
C4 C5 C6 C8 178.97(17)
C19 C5 C6 C7 177.69(17)
C4 C5 C6 C7 0.2(2)
C4 N1 C7 O4 -177.7(2)
C3 N1 C7 O4 0.7(3)
C4 N1 C7 C6 1.9(2)
C3 N1 C7 C6 -179.75(18)
C8 C6 C7 O4 -0.4(4)
C5 C6 C7 O4 178.3(2)
C8 C6 C7 N1 -179.88(19)
C5 C6 C7 N1 -1.2(2)
C5 C6 C8 C9 1.5(3)
C7 C6 C8 C9 179.98(19)
C5 C6 C8 C17 179.81(18)
C7 C6 C8 C17 -1.7(3)
C6 C8 C9 C28 6.0(3)
C17 C8 C9 C28 -172.41(17)
C6 C8 C9 C10 -169.99(16)
C17 C8 C9 C10 11.6(2)
C8 C9 C10 C11 146.83(17)
C28 C9 C10 C11 -29.0(3)
C8 C9 C10 C15 -26.9(2)
C28 C9 C10 C15 157.33(17)
C15 C10 C11 C12 -2.1(3)
C9 C10 C11 C12 -175.81(16)
C18 O2 C12 C11 -177.31(17)
C18 O2 C12 C13 2.3(3)
C10 C11 C12 O2 179.24(16)
C10 C11 C12 C13 -0.4(3)
O2 C12 C13 C14 -177.87(18)
C11 C12 C13 C14 1.7(3)
C12 C13 C14 C15 -0.5(3)
C13 C14 C15 C10 -2.0(3)
C13 C14 C15 C16 176.48(19)
C11 C10 C15 C14 3.2(3)
C9 C10 C15 C14 177.16(17)
C11 C10 C15 C16 -175.30(17)
C9 C10 C15 C16 -1.4(3)
C14 C15 C16 C17 -136.20(19)
C10 C15 C16 C17 42.3(2)
C6 C8 C17 C16 -149.26(19)
C9 C8 C17 C16 29.0(3)
C15 C16 C17 C8 -54.5(2)
C6 C5 C19 C28 -2.0(3)
C4 C5 C19 C28 174.92(18)
C6 C5 C19 C20 175.87(17)
C4 C5 C19 C20 -7.2(3)
C5 C19 C20 C21 -148.74(18)
C28 C19 C20 C21 29.1(2)
C19 C20 C21 C22 -56.8(2)
C20 C21 C22 C23 -132.7(2)
C20 C21 C22 C27 42.9(2)
C27 C22 C23 C24 -1.7(3)
C21 C22 C23 C24 173.89(18)
C22 C23 C24 C25 -1.5(3)
C29 O1 C25 C26 177.41(18)
C29 O1 C25 C24 -3.4(3)
C23 C24 C25 O1 -176.90(18)
C23 C24 C25 C26 2.3(3)
O1 C25 C26 C27 179.40(16)
C24 C25 C26 C27 0.2(3)
C25 C26 C27 C22 -3.4(3)
C25 C26 C27 C28 -177.15(17)
C23 C22 C27 C26 4.1(3)
C21 C22 C27 C26 -171.70(17)
C23 C22 C27 C28 178.08(17)
C21 C22 C27 C28 2.3(2)
C5 C19 C28 C9 9.4(3)
C20 C19 C28 C9 -168.54(17)
C5 C19 C28 C27 -166.44(16)
C20 C19 C28 C27 15.6(2)
C8 C9 C28 C19 -11.6(3)
C10 C9 C28 C19 164.09(17)
C8 C9 C28 C27 163.90(17)
C10 C9 C28 C27 -20.4(3)
C26 C27 C28 C19 140.75(18)
C22 C27 C28 C19 -33.1(2)
C26 C27 C28 C9 -34.9(3)
C22 C27 C28 C9 151.25(18)
